data_4106183
loop_
_publ_author_name
'Ester B\"oe\&s'
'Devarajulu Sureshkumar'
'Abhishek Sud'
'Cornelia Wirtz'
'Christophe Far\`es'
'Martin Klu\&smann'

_publ_section_title
;
 Mechanistic Studies on a Cu-Catalyzed Aerobic Oxidative Coupling Reaction
 with N-Phenyl Tetrahydroisoquinoline: Structure of Intermediates and the
 Role of Methanol As a Solvent
;
_journal_name_full 'Journal of the American Chemical Society'
_journal_page_first 8106
_journal_page_last 8109
_journal_paper_doi 10.1021/ja201610c
_journal_volume 133
_journal_year 2011
_chemical_compound_source methanole
_chemical_formula_moiety 'C15 H14 N, 0.5(Br4 Cu2)'
_chemical_formula_sum 'C15 H14 Br2 Cu N'
_chemical_formula_weight 431.63
_space_group_crystal_system monoclinic
_space_group_IT_number 14
_space_group_name_Hall '-P 2yn'
_space_group_name_H-M_alt 'P 1 21/n 1'
_symmetry_cell_setting monoclinic
_symmetry_Int_Tables_number 14
_symmetry_space_group_name_Hall '-P 2yn'
_symmetry_space_group_name_H-M 'P 1 21/n 1'
_atom_sites_solution_hydrogens geom
_atom_sites_solution_primary direct
_atom_sites_solution_secondary difmap
_audit_block_code BSR-BD-061-02
_audit_creation_date 2011-02-04
_audit_creation_method
;
  Olex2 1.1
  (compiled 2011.01.21 svn.r1625, GUI svn.r3464)
;
_cell_angle_alpha 90.00
_cell_angle_beta 94.803(9)
_cell_angle_gamma 90.00
_cell_formula_units_Z 4
_cell_length_a 10.0417(12)
_cell_length_b 10.888(2)
_cell_length_c 13.8614(17)
_cell_measurement_reflns_used 28322
_cell_measurement_temperature 100
_cell_measurement_theta_max 32.798
_cell_measurement_theta_min 2.6042
_cell_volume 1510.2(4)
_computing_cell_refinement 'DENZO (Bruker AXS, 2006)'
_computing_data_collection 'DATCOL (Bruker AXS, 2006)'
_computing_data_reduction 'DENZO (Bruker AXS, 2006)'
_computing_molecular_graphics 'DIAMOND (Crystal Impact GbR, 2005)'
_computing_publication_material
;
O. V. Dolomanov, L. J. Bourhis, R. J. Gildea, J. A. K. Howard and H. Puschmann,
OLEX2: a complete structure solution, refinement and analysis program.
J. Appl. Cryst. (2009). 42, 339-341.
;
_computing_structure_refinement 'SHELXL-97 (Sheldrick, 2008)'
_computing_structure_solution 'SHELXS-97 (Sheldrick, 2008)'
_diffrn_ambient_temperature 100
_diffrn_detector_area_resol_mean 18.02
_diffrn_measured_fraction_theta_full 0.999
_diffrn_measured_fraction_theta_max 0.998
_diffrn_measurement_device_type 'Bruker AXS Enraf-Nonius KappaCCD'
_diffrn_measurement_method 'CCD \f- and \w-scans'
_diffrn_radiation_monochromator graphite
_diffrn_radiation_source '0.2 x 2mm^2^ focus rotating anode'
_diffrn_radiation_type MoK\a
_diffrn_radiation_wavelength 0.71073
_diffrn_reflns_av_R_equivalents 0.0973
_diffrn_reflns_av_unetI/netI 0.0894
_diffrn_reflns_limit_h_max 15
_diffrn_reflns_limit_h_min -15
_diffrn_reflns_limit_k_max 16
_diffrn_reflns_limit_k_min -16
_diffrn_reflns_limit_l_max 21
_diffrn_reflns_limit_l_min -21
_diffrn_reflns_number 26070
_diffrn_reflns_theta_full 27.50
_diffrn_reflns_theta_max 32.90
_diffrn_reflns_theta_min 2.61
_diffrn_source 'fine-focus sealed tube'
_diffrn_standards_number 0
_exptl_absorpt_coefficient_mu 6.723
_exptl_absorpt_correction_T_max 0.99793
_exptl_absorpt_correction_T_min 0.99270
_exptl_absorpt_correction_type gaussian
_exptl_absorpt_process_details 'SADABS (Bruker AXS, 2008)'
_exptl_crystal_colour yellow
_exptl_crystal_density_diffrn 1.898
_exptl_crystal_description plate
_exptl_crystal_F_000 840
_exptl_crystal_size_max 0.12
_exptl_crystal_size_mid 0.09
_exptl_crystal_size_min 0.03
_refine_diff_density_max 1.131
_refine_diff_density_min -1.402
_refine_diff_density_rms 0.181
_refine_ls_extinction_method none
_refine_ls_goodness_of_fit_ref 1.070
_refine_ls_hydrogen_treatment constr
_refine_ls_matrix_type full
_refine_ls_number_parameters 172
_refine_ls_number_reflns 5631
_refine_ls_number_restraints 0
_refine_ls_restrained_S_all 1.070
_refine_ls_R_factor_all 0.1294
_refine_ls_R_factor_gt 0.0631
_refine_ls_shift/su_max 0.001
_refine_ls_shift/su_mean 0.000
_refine_ls_structure_factor_coef Fsqd
_refine_ls_weighting_details 'calc w=1/[\s^2^(Fo^2^)+(0.0341P)^2^+3.7452P] where P=(Fo^2^+2Fc^2^)/3'
_refine_ls_weighting_scheme calc
_refine_ls_wR_factor_gt 0.1070
_refine_ls_wR_factor_ref 0.1284
_reflns_number_gt 3310
_reflns_number_total 5631
_reflns_threshold_expression >2sigma(I)
_cod_data_source_file ja201610c_si_003_2.cif
_cod_data_source_block 7239sadabs
_cod_original_cell_volume 1510.1(4)
_cod_original_sg_symbol_Hall '-p 2yn)'
_cod_database_code 4106183

loop_
_space_group_symop_id
_space_group_symop_operation_xyz
1 'x, y, z'
2 '-x+1/2, y+1/2, -z+1/2'
3 '-x, -y, -z'
4 'x-1/2, -y-1/2, z-1/2'

loop_
_atom_site_label
_atom_site_type_symbol
_atom_site_fract_x
_atom_site_fract_y
_atom_site_fract_z
_atom_site_U_iso_or_equiv
_atom_site_adp_type
_atom_site_occupancy
_atom_site_symmetry_multiplicity
_atom_site_calc_flag
_atom_site_refinement_flags
Br1 Br 0.10589(5) 0.31135(4) 0.41793(4) 0.02882(13) Uani 1 1 d .
Br2 Br -0.09292(5) 0.07724(5) 0.60236(3) 0.02914(13) Uani 1 1 d .
Cu1 Cu 0.04195(6) 0.11883(5) 0.46770(4) 0.02620(14) Uani 1 1 d .
N1 N 0.8465(4) 0.3868(4) 0.6719(3) 0.0281(9) Uani 1 1 d .
C1 C 0.7247(6) 0.3846(6) 0.7220(4) 0.0404(14) Uani 1 1 d .
H1A H 0.6940 0.4681 0.7304 0.048 Uiso 1 1 calc R
H1B H 0.7440 0.3489 0.7858 0.048 Uiso 1 1 calc R
C2 C 0.6150(6) 0.3113(6) 0.6672(4) 0.0434(14) Uani 1 1 d .
H2A H 0.6330 0.2245 0.6771 0.052 Uiso 1 1 calc R
H2B H 0.5308 0.3296 0.6937 0.052 Uiso 1 1 calc R
C3 C 0.6014(5) 0.3368(5) 0.5621(4) 0.0284(11) Uani 1 1 d .
C4 C 0.4829(5) 0.3247(5) 0.5024(4) 0.0322(11) Uani 1 1 d .
H4 H 0.4044 0.3009 0.5282 0.039 Uiso 1 1 calc R
C5 C 0.4838(5) 0.3485(5) 0.4044(4) 0.0321(11) Uani 1 1 d .
H5 H 0.4046 0.3414 0.3649 0.038 Uiso 1 1 calc R
C6 C 0.6002(6) 0.3831(5) 0.3632(4) 0.0349(12) Uani 1 1 d .
H6 H 0.5981 0.3988 0.2972 0.042 Uiso 1 1 calc R
C7 C 0.7178(5) 0.3937(5) 0.4206(4) 0.0329(12) Uani 1 1 d .
H7 H 0.7965 0.4149 0.3938 0.039 Uiso 1 1 calc R
C8 C 0.7175(5) 0.3723(4) 0.5193(4) 0.0280(10) Uani 1 1 d .
C9 C 0.8425(5) 0.3866(4) 0.5792(4) 0.0282(10) Uani 1 1 d .
H9 H 0.9216 0.3958 0.5495 0.034 Uiso 1 1 calc R
C10 C 0.9732(5) 0.4056(5) 0.7313(4) 0.0296(11) Uani 1 1 d .
C11 C 0.9705(6) 0.4676(5) 0.8172(4) 0.0374(13) Uani 1 1 d .
H11 H 0.8905 0.4969 0.8375 0.045 Uiso 1 1 calc R
C12 C 1.0903(7) 0.4855(6) 0.8733(4) 0.0477(16) Uani 1 1 d .
H12 H 1.0901 0.5273 0.9319 0.057 Uiso 1 1 calc R
C13 C 1.2105(7) 0.4422(7) 0.8434(5) 0.0545(19) Uani 1 1 d .
H13 H 1.2901 0.4550 0.8813 0.065 Uiso 1 1 calc R
C14 C 1.2099(6) 0.3798(6) 0.7564(5) 0.0489(16) Uani 1 1 d .
H14 H 1.2895 0.3505 0.7355 0.059 Uiso 1 1 calc R
C15 C 1.0895(6) 0.3607(5) 0.6998(4) 0.0391(14) Uani 1 1 d .
H15 H 1.0884 0.3182 0.6415 0.047 Uiso 1 1 calc R

loop_
_atom_site_aniso_label
_atom_site_aniso_U_11
_atom_site_aniso_U_22
_atom_site_aniso_U_33
_atom_site_aniso_U_23
_atom_site_aniso_U_13
_atom_site_aniso_U_12
Br1 0.0313(3) 0.0307(3) 0.0265(2) -0.00049(19) 0.0145(2) -0.0033(2)
Br2 0.0406(3) 0.0278(2) 0.0208(2) 0.00077(19) 0.0130(2) 0.0024(2)
Cu1 0.0271(3) 0.0299(3) 0.0215(3) 0.0023(2) 0.0014(2) -0.0008(2)
N1 0.032(2) 0.028(2) 0.026(2) 0.0005(17) 0.0128(18) 0.0043(17)
C1 0.034(3) 0.063(4) 0.026(3) 0.003(3) 0.013(2) 0.004(3)
C2 0.030(3) 0.061(4) 0.040(3) 0.011(3) 0.009(3) -0.002(3)
C3 0.035(3) 0.027(2) 0.024(2) 0.0010(19) 0.002(2) 0.007(2)
C4 0.025(3) 0.033(3) 0.039(3) 0.001(2) 0.005(2) 0.003(2)
C5 0.030(3) 0.028(3) 0.037(3) -0.007(2) -0.006(2) 0.000(2)
C6 0.040(3) 0.036(3) 0.028(3) -0.008(2) 0.000(2) 0.004(2)
C7 0.028(3) 0.041(3) 0.030(3) -0.002(2) 0.002(2) 0.001(2)
C8 0.025(2) 0.026(2) 0.033(3) -0.005(2) -0.002(2) -0.0013(19)
C9 0.032(3) 0.030(2) 0.024(2) 0.000(2) 0.007(2) -0.006(2)
C10 0.033(3) 0.033(3) 0.023(2) 0.006(2) -0.001(2) -0.005(2)
C11 0.047(3) 0.040(3) 0.024(3) 0.004(2) -0.002(2) -0.006(3)
C12 0.059(4) 0.058(4) 0.025(3) 0.004(3) -0.003(3) -0.015(3)
C13 0.048(4) 0.081(5) 0.031(3) 0.015(3) -0.014(3) -0.032(4)
C14 0.033(3) 0.076(5) 0.038(4) 0.011(3) 0.001(3) -0.014(3)
C15 0.051(4) 0.046(3) 0.020(3) 0.004(2) -0.001(2) -0.015(3)

loop_
_atom_type_symbol
_atom_type_description
_atom_type_scat_dispersion_real
_atom_type_scat_dispersion_imag
_atom_type_scat_source
C C 0.0033 0.0016 'International Tables Vol C Tables 4.2.6.8 and 6.1.1.4'
H H 0.0000 0.0000 'International Tables Vol C Tables 4.2.6.8 and 6.1.1.4'
Br Br -0.2901 2.4595 'International Tables Vol C Tables 4.2.6.8 and 6.1.1.4'
Cu Cu 0.3201 1.2651 'International Tables Vol C Tables 4.2.6.8 and 6.1.1.4'
N N 0.0061 0.0033 'International Tables Vol C Tables 4.2.6.8 and 6.1.1.4'

loop_
_exptl_crystal_face_index_h
_exptl_crystal_face_index_k
_exptl_crystal_face_index_l
_exptl_crystal_face_perp_dist
-1.00 0.00 -1.00 0.0150
1.00 0.00 1.00 0.0150
1.00 2.00 -2.00 0.0500
-1.00 -2.00 2.00 0.0400
1.00 -2.00 -2.00 0.0600
-1.00 2.00 2.00 0.0600

loop_
_geom_angle_atom_site_label_1
_geom_angle_atom_site_label_2
_geom_angle_atom_site_label_3
_geom_angle
_geom_angle_site_symmetry_1
_geom_angle_site_symmetry_3
Cu1 Br2 Cu1 72.94(3) 3_556 .
Br1 Cu1 Br2 125.60(3) . .
Br1 Cu1 Br2 127.35(3) . 3_556
Br1 Cu1 Cu1 178.75(4) . 3_556
Br2 Cu1 Br2 107.06(3) 3_556 .
Br2 Cu1 Cu1 53.20(2) . 3_556
Br2 Cu1 Cu1 53.86(2) 3_556 3_556
C1 N1 C10 117.2(4) . .
C9 N1 C1 121.4(5) . .
C9 N1 C10 121.0(4) . .
N1 C1 C2 112.0(5) . .
C3 C2 C1 113.6(5) . .
C4 C3 C2 124.7(5) . .
C4 C3 C8 118.1(5) . .
C8 C3 C2 117.2(5) . .
C5 C4 C3 119.2(5) . .
C4 C5 C6 121.8(5) . .
C7 C6 C5 119.7(5) . .
C6 C7 C8 118.9(5) . .
C3 C8 C9 119.7(5) . .
C7 C8 C3 122.2(5) . .
C7 C8 C9 118.1(5) . .
N1 C9 C8 121.7(5) . .
C11 C10 N1 118.4(5) . .
C15 C10 N1 119.5(5) . .
C15 C10 C11 122.1(5) . .
C10 C11 C12 118.4(6) . .
C11 C12 C13 121.1(6) . .
C14 C13 C12 119.1(6) . .
C13 C14 C15 120.1(6) . .
C10 C15 C14 119.1(5) . .

loop_
_geom_bond_atom_site_label_1
_geom_bond_atom_site_label_2
_geom_bond_distance
_geom_bond_site_symmetry_2
Br1 Cu1 2.3142(8) .
Br2 Cu1 2.4386(8) .
Br2 Cu1 2.4177(9) 3_556
Cu1 Br2 2.4177(9) 3_556
Cu1 Cu1 2.8867(13) 3_556
N1 C1 1.457(6) .
N1 C9 1.282(6) .
N1 C10 1.471(7) .
C1 C2 1.512(8) .
C2 C3 1.478(7) .
C3 C4 1.398(7) .
C3 C8 1.405(7) .
C4 C5 1.383(8) .
C5 C6 1.394(8) .
C6 C7 1.373(7) .
C7 C8 1.388(7) .
C8 C9 1.454(7) .
C10 C11 1.371(7) .
C10 C15 1.370(8) .
C11 C12 1.391(8) .
C12 C13 1.391(10) .
C13 C14 1.384(9) .
C14 C15 1.400(8) .
